data_4000567
_journal_name_full 'Chemistry of Materials'
_journal_paper_doi 10.1021/cm050102u
_journal_year 2005
_chemical_formula_sum 'Ba Cu2 Se4 Sn'
_chemical_formula_weight 698.95
_space_group_IT_number 40
_symmetry_cell_setting orthorhombic
_symmetry_space_group_name_Hall 'A 2 -2a'
_symmetry_space_group_name_H-M 'A m a 2'
_cell_angle_alpha 90.00
_cell_angle_beta 90.00
_cell_angle_gamma 90.00
_cell_formula_units_Z 4
_cell_length_a 11.1215(13)
_cell_length_b 11.2373(13)
_cell_length_c 6.7531(8)
_cell_measurement_temperature 298(2)
_cell_volume 843.97(17)
_diffrn_ambient_temperature 298(2)
_exptl_crystal_density_diffrn 5.501
_cod_database_code 4000567

loop_
_symmetry_equiv_pos_as_xyz
'x, y, z'
'-x, -y, z'
'x+1/2, -y, z'
'-x+1/2, y, z'
'x, y+1/2, z+1/2'
'-x, -y+1/2, z+1/2'
'x+1/2, -y+1/2, z+1/2'
'-x+1/2, y+1/2, z+1/2'

loop_
_atom_site_label
_atom_site_type_symbol
_atom_site_fract_x
_atom_site_fract_y
_atom_site_fract_z
_atom_site_U_iso_or_equiv
_atom_site_adp_type
_atom_site_occupancy
_atom_site_symmetry_multiplicity
_atom_site_calc_flag
_atom_site_refinement_flags
_atom_site_disorder_assembly
_atom_site_disorder_group
Ba Ba 0.0000 0.5000 0.13985(7) 0.01472(8) Uani 1 2 d S . .
Sn Sn 0.2500 0.35264(4) 0.72714(6) 0.01219(9) Uani 1 2 d S . .
Cu Cu 0.12848(6) 0.21466(6) 0.22667(11) 0.02332(14) Uani 1 1 d . . .
Se1 Se 0.07158(4) 0.24775(4) 0.88233(9) 0.01365(9) Uani 1 1 d . . .
Se2 Se 0.2500 0.55889(6) 0.88517(11) 0.01334(12) Uani 1 2 d S . .
Se3 Se 0.2500 0.38993(6) 0.35947(10) 0.01331(12) Uani 1 2 d S . .
